data_7234399
loop_
_publ_author_name
'Alessia Provino'
'Simon Steinberg'
'Volodymyr Smetana'
'Ruta Kulkarni'
'Sudesh K. Dhar'
'Pietro Manfrinetti'
'Anja-Verena Mudring'

_publ_section_title
;
 Gold-rich R3Au7Sn3: establishing the interdependence between electronic
 features and physical properties
;
_journal_name_full 'Journal of Materials Chemistry C'
_journal_page_first 8311
_journal_page_last 8321
_journal_paper_doi 10.1039/C5TC00884K
_journal_volume 3
_journal_year 2015
_chemical_formula_sum 'Au7 Gd3 Sn3'
_chemical_formula_weight 2206.59
_space_group_crystal_system hexagonal
_space_group_IT_number 176
_space_group_name_Hall '-P 6c'
_space_group_name_H-M_alt 'P 63/m'
_atom_sites_solution_hydrogens .
_cell_angle_alpha 90
_cell_angle_beta 90
_cell_angle_gamma 120
_cell_formula_units_Z 2
_cell_length_a 8.185(3)
_cell_length_b 8.185(3)
_cell_length_c 9.415(3)
_cell_measurement_temperature 296(2)
_cell_volume 546.2(3)
_computing_structure_refinement 'SHELXL-97 (Sheldrick, 2008)'
_diffrn_ambient_temperature 296(2)
_diffrn_measured_fraction_theta_full 0.991
_diffrn_measured_fraction_theta_max 0.992
_diffrn_radiation_type MoK\a
_diffrn_radiation_wavelength 0.71073
_diffrn_reflns_av_R_equivalents 0.0785
_diffrn_reflns_av_unetI/netI 0.0399
_diffrn_reflns_Laue_measured_fraction_full 0.991
_diffrn_reflns_Laue_measured_fraction_max 0.992
_diffrn_reflns_limit_h_max 10
_diffrn_reflns_limit_h_min -10
_diffrn_reflns_limit_k_max 9
_diffrn_reflns_limit_k_min -10
_diffrn_reflns_limit_l_max 11
_diffrn_reflns_limit_l_min -11
_diffrn_reflns_number 2917
_diffrn_reflns_point_group_measured_fraction_full 0.991
_diffrn_reflns_point_group_measured_fraction_max 0.992
_diffrn_reflns_theta_full 25.242
_diffrn_reflns_theta_max 26.058
_diffrn_reflns_theta_min 4.982
_exptl_absorpt_coefficient_mu 118.165
_exptl_absorpt_correction_T_max 0.31
_exptl_absorpt_correction_T_min 0.22
_exptl_absorpt_correction_type empirical
_exptl_crystal_density_diffrn 13.416
_exptl_crystal_description 'irregular fragment'
_exptl_crystal_F_000 1790
_exptl_crystal_size_max 0.1
_exptl_crystal_size_mid 0.08
_exptl_crystal_size_min 0.06
_refine_diff_density_max 3.000
_refine_diff_density_min -2.813
_refine_diff_density_rms 0.559
_refine_ls_extinction_coef 0.00028(4)
_refine_ls_extinction_expression Fc^*^=kFc[1+0.001xFc^2^\l^3^/sin(2\q)]^-1/4^
_refine_ls_extinction_method SHELXL
_refine_ls_goodness_of_fit_ref 1.096
_refine_ls_hydrogen_treatment undef
_refine_ls_matrix_type full
_refine_ls_number_parameters 25
_refine_ls_number_reflns 385
_refine_ls_number_restraints 0
_refine_ls_restrained_S_all 1.096
_refine_ls_R_factor_all 0.0394
_refine_ls_R_factor_gt 0.0295
_refine_ls_shift/su_max 0.000
_refine_ls_shift/su_mean 0.000
_refine_ls_structure_factor_coef Fsqd
_refine_ls_weighting_details 'w=1/[\s^2^(Fo^2^)+(0.0166P)^2^] where P=(Fo^2^+2Fc^2^)/3'
_refine_ls_weighting_scheme calc
_refine_ls_wR_factor_gt 0.0593
_refine_ls_wR_factor_ref 0.0622
_reflns_Friedel_coverage 0.000
_reflns_Friedel_fraction_full .
_reflns_Friedel_fraction_max .
_reflns_number_gt 329
_reflns_number_total 385
_reflns_threshold_expression 'I > 2\s(I)'
_cod_data_source_file J-Mater-Chem-C-2015-3-8311.cif
_cod_data_source_block Gd3Au7Sn3
_cod_original_cell_volume 546.2(4)
_cod_database_code 7234399
_shelx_space_group_comment
;
The symmetry employed for this shelxl refinement is uniquely defined
by the following loop, which should always be used as a source of
symmetry information in preference to the above space-group names.
They are only intended as comments.
;

loop_
_space_group_symop_operation_xyz
'x, y, z'
'-y, x-y, z'
'-x+y, -x, z'
'-x, -y, z+1/2'
'y, -x+y, z+1/2'
'x-y, x, z+1/2'
'-x, -y, -z'
'y, -x+y, -z'
'x-y, x, -z'
'x, y, -z-1/2'
'-y, x-y, -z-1/2'
'-x+y, -x, -z-1/2'

loop_
_atom_site_label
_atom_site_type_symbol
_atom_site_fract_x
_atom_site_fract_y
_atom_site_fract_z
_atom_site_U_iso_or_equiv
_atom_site_adp_type
_atom_site_occupancy
_atom_site_site_symmetry_order
_atom_site_calc_flag
_atom_site_refinement_flags_posn
_atom_site_refinement_flags_adp
_atom_site_refinement_flags_occupancy
_atom_site_disorder_assembly
_atom_site_disorder_group
Au1 Au 0.6667 0.3333 0.2500 0.0078(4) Uani 1 6 d S T P . .
Au2 Au 0.35205(11) 0.01780(11) 0.09569(7) 0.0085(3) Uani 1 1 d . . . . .
Gd3 Gd 0.29928(19) 0.32040(19) 0.2500 0.0060(3) Uani 1 2 d S T P . .
Sn4 Sn 0.3333 0.6667 0.0424(2) 0.0057(5) Uani 1 3 d S T P . .
Sn5 Sn 0.0000 0.0000 0.0000 0.0058(7) Uani 1 6 d S T P . .

loop_
_atom_site_aniso_label
_atom_site_aniso_U_11
_atom_site_aniso_U_22
_atom_site_aniso_U_33
_atom_site_aniso_U_23
_atom_site_aniso_U_13
_atom_site_aniso_U_12
Au1 0.0095(6) 0.0095(6) 0.0045(8) 0.000 0.000 0.0048(3)
Au2 0.0099(4) 0.0079(4) 0.0057(4) -0.0001(3) 0.0013(3) 0.0029(3)
Gd3 0.0090(8) 0.0085(7) 0.0026(5) 0.000 0.000 0.0061(6)
Sn4 0.0061(7) 0.0061(7) 0.0048(10) 0.000 0.000 0.0031(4)
Sn5 0.0059(10) 0.0059(10) 0.0055(14) 0.000 0.000 0.0029(5)

loop_
_atom_type_symbol
_atom_type_description
_atom_type_scat_dispersion_real
_atom_type_scat_dispersion_imag
_atom_type_scat_source
Sn Sn -0.6537 1.4246 'International Tables Vol C Tables 4.2.6.8 and 6.1.1.4'
Gd Gd -0.1653 3.9035 'International Tables Vol C Tables 4.2.6.8 and 6.1.1.4'
Au Au -2.0133 8.8022 'International Tables Vol C Tables 4.2.6.8 and 6.1.1.4'

loop_
_geom_angle_atom_site_label_1
_geom_angle_atom_site_label_2
_geom_angle_atom_site_label_3
_geom_angle
_geom_angle_site_symmetry_1
_geom_angle_site_symmetry_3
Sn4 Au1 Sn4 180.0 4_665 7_665
Sn4 Au1 Gd3 90.0 4_665 2_655
Sn4 Au1 Gd3 90.0 7_665 2_655
Sn4 Au1 Gd3 90.0 4_665 3_665
Sn4 Au1 Gd3 90.0 7_665 3_665
Gd3 Au1 Gd3 120.0 2_655 3_665
Sn4 Au1 Gd3 90.0 4_665 .
Sn4 Au1 Gd3 90.0 7_665 .
Gd3 Au1 Gd3 120.0 2_655 .
Gd3 Au1 Gd3 120.0 3_665 .
Sn4 Au1 Au2 60.603(16) 4_665 11_656
Sn4 Au1 Au2 119.399(17) 7_665 11_656
Gd3 Au1 Au2 62.81(3) 2_655 11_656
Gd3 Au1 Au2 65.55(3) 3_665 11_656
Gd3 Au1 Au2 150.561(17) . 11_656
Sn4 Au1 Au2 119.399(17) 4_665 2_655
Sn4 Au1 Au2 60.603(16) 7_665 2_655
Gd3 Au1 Au2 62.81(3) 2_655 2_655
Gd3 Au1 Au2 65.55(3) 3_665 2_655
Gd3 Au1 Au2 150.561(17) . 2_655
Au2 Au1 Au2 58.80(3) 11_656 2_655
Sn4 Au1 Au2 60.602(17) 4_665 10_556
Sn4 Au1 Au2 119.398(17) 7_665 10_556
Gd3 Au1 Au2 65.55(3) 2_655 10_556
Gd3 Au1 Au2 150.561(17) 3_665 10_556
Gd3 Au1 Au2 62.81(3) . 10_556
Au2 Au1 Au2 97.96(2) 11_656 10_556
Au2 Au1 Au2 128.351(9) 2_655 10_556
Sn4 Au1 Au2 60.601(16) 4_665 12_666
Sn4 Au1 Au2 119.397(16) 7_665 12_666
Gd3 Au1 Au2 150.561(17) 2_655 12_666
Gd3 Au1 Au2 62.81(3) 3_665 12_666
Gd3 Au1 Au2 65.55(3) . 12_666
Au2 Au1 Au2 97.96(2) 11_656 12_666
Au2 Au1 Au2 128.351(9) 2_655 12_666
Au2 Au1 Au2 97.96(2) 10_556 12_666
Sn4 Au1 Au2 119.397(16) 4_665 3_665
Sn4 Au1 Au2 60.601(16) 7_665 3_665
Gd3 Au1 Au2 150.561(17) 2_655 3_665
Gd3 Au1 Au2 62.81(3) 3_665 3_665
Gd3 Au1 Au2 65.55(3) . 3_665
Au2 Au1 Au2 128.351(9) 11_656 3_665
Au2 Au1 Au2 97.96(2) 2_655 3_665
Au2 Au1 Au2 128.351(9) 10_556 3_665
Au2 Au1 Au2 58.80(3) 12_666 3_665
Sn4 Au1 Au2 119.398(17) 4_665 .
Sn4 Au1 Au2 60.602(16) 7_665 .
Gd3 Au1 Au2 65.55(3) 2_655 .
Gd3 Au1 Au2 150.561(17) 3_665 .
Gd3 Au1 Au2 62.81(3) . .
Au2 Au1 Au2 128.351(9) 11_656 .
Au2 Au1 Au2 97.96(2) 2_655 .
Au2 Au1 Au2 58.80(3) 10_556 .
Au2 Au1 Au2 128.351(9) 12_666 .
Au2 Au1 Au2 97.96(2) 3_665 .
Sn4 Au2 Sn4 113.42(3) 1_545 7_665
Sn4 Au2 Au2 100.16(4) 1_545 10_556
Sn4 Au2 Au2 116.75(4) 7_665 10_556
Sn4 Au2 Sn5 109.76(3) 1_545 .
Sn4 Au2 Sn5 108.58(3) 7_665 .
Au2 Au2 Sn5 107.768(15) 10_556 .
Sn4 Au2 Au1 123.50(3) 1_545 .
Sn4 Au2 Au1 56.15(4) 7_665 .
Au2 Au2 Au1 60.601(16) 10_556 .
Sn5 Au2 Au1 126.49(3) . .
Sn4 Au2 Gd3 69.22(3) 1_545 3
Sn4 Au2 Gd3 177.20(4) 7_665 3
Au2 Au2 Gd3 61.30(2) 10_556 3
Sn5 Au2 Gd3 70.80(3) . 3
Au1 Au2 Gd3 121.86(3) . 3
Sn4 Au2 Gd3 159.45(4) 1_545 .
Sn4 Au2 Gd3 85.08(4) 7_665 .
Au2 Au2 Gd3 61.88(2) 10_556 .
Sn5 Au2 Gd3 70.01(3) . .
Au1 Au2 Gd3 58.52(3) . .
Gd3 Au2 Gd3 92.17(5) 3 .
Sn4 Au2 Au2 57.36(3) 1_545 7_655
Sn4 Au2 Au2 56.06(3) 7_665 7_655
Au2 Au2 Au2 124.93(3) 10_556 7_655
Sn5 Au2 Au2 126.73(4) . 7_655
Au1 Au2 Au2 89.30(4) . 7_655
Gd3 Au2 Au2 126.58(4) 3 7_655
Gd3 Au2 Au2 140.16(5) . 7_655
Sn4 Au2 Gd3 66.70(3) 1_545 2_655
Sn4 Au2 Gd3 82.92(4) 7_665 2_655
Au2 Au2 Gd3 63.02(2) 10_556 2_655
Sn5 Au2 Gd3 168.12(3) . 2_655
Au1 Au2 Gd3 57.16(3) . 2_655
Gd3 Au2 Gd3 97.57(5) 3 2_655
Gd3 Au2 Gd3 109.07(5) . 2_655
Au2 Au2 Gd3 61.92(4) 7_655 2_655
Sn4 Au2 Gd3 82.43(5) 1_545 8
Sn4 Au2 Gd3 65.35(5) 7_665 8
Au2 Au2 Gd3 175.19(3) 10_556 8
Sn5 Au2 Gd3 67.47(3) . 8
Au1 Au2 Gd3 121.33(3) . 8
Gd3 Au2 Gd3 116.42(4) 3 8
Gd3 Au2 Gd3 114.80(4) . 8
Au2 Au2 Gd3 59.87(3) 7_655 8
Gd3 Au2 Gd3 121.79(3) 2_655 8
Sn4 Au2 Au2 54.97(3) 1_545 8
Sn4 Au2 Au2 120.55(5) 7_665 8
Au2 Au2 Au2 122.66(2) 10_556 8
Sn5 Au2 Au2 55.560(7) . 8
Au1 Au2 Au2 176.13(3) . 8
Gd3 Au2 Au2 61.52(3) 3 8
Gd3 Au2 Au2 124.35(3) . 8
Au2 Au2 Au2 86.99(4) 7_655 8
Gd3 Au2 Au2 121.63(3) 2_655 8
Gd3 Au2 Au2 55.62(3) 8 8
Sn4 Au2 Au2 136.89(5) 1_545 9
Sn4 Au2 Au2 53.78(3) 7_665 9
Au2 Au2 Au2 122.66(2) 10_556 9
Sn5 Au2 Au2 55.560(7) . 9
Au1 Au2 Au2 85.72(3) . 9
Gd3 Au2 Au2 125.09(3) 3 9
Gd3 Au2 Au2 60.99(3) . 9
Au2 Au2 Au2 96.76(4) 7_655 9
Gd3 Au2 Au2 135.07(3) 2_655 9
Gd3 Au2 Au2 54.50(3) 8 9
Au2 Au2 Au2 93.63(3) 8 9
Au1 Gd3 Au2 151.06(2) . 2
Au1 Gd3 Au2 151.06(2) . 11_556
Au2 Gd3 Au2 57.40(4) 2 11_556
Au1 Gd3 Au2 58.67(3) . 10_556
Au2 Gd3 Au2 136.38(5) 2 10_556
Au2 Gd3 Au2 105.74(4) 11_556 10_556
Au1 Gd3 Au2 58.67(3) . .
Au2 Gd3 Au2 105.74(4) 2 .
Au2 Gd3 Au2 136.38(5) 11_556 .
Au2 Gd3 Au2 56.25(4) 10_556 .
Au1 Gd3 Au2 57.29(3) . 12_666
Au2 Gd3 Au2 130.43(5) 2 12_666
Au2 Gd3 Au2 102.28(4) 11_556 12_666
Au2 Gd3 Au2 90.57(4) 10_556 12_666
Au2 Gd3 Au2 115.95(5) . 12_666
Au1 Gd3 Au2 57.29(3) . 3_665
Au2 Gd3 Au2 102.28(4) 2 3_665
Au2 Gd3 Au2 130.43(5) 11_556 3_665
Au2 Gd3 Au2 115.95(5) 10_556 3_665
Au2 Gd3 Au2 90.57(4) . 3_665
Au2 Gd3 Au2 53.97(4) 12_666 3_665
Au1 Gd3 Au2 87.13(3) . 6
Au2 Gd3 Au2 121.22(4) 2 6
Au2 Gd3 Au2 63.98(2) 11_556 6
Au2 Gd3 Au2 63.39(2) 10_556 6
Au2 Gd3 Au2 119.44(4) . 6
Au2 Gd3 Au2 58.21(3) 12_666 6
Au2 Gd3 Au2 112.18(4) 3_665 6
Au1 Gd3 Au2 87.13(3) . 9
Au2 Gd3 Au2 63.98(2) 2 9
Au2 Gd3 Au2 121.22(4) 11_556 9
Au2 Gd3 Au2 119.44(4) 10_556 9
Au2 Gd3 Au2 63.39(2) . 9
Au2 Gd3 Au2 112.18(4) 12_666 9
Au2 Gd3 Au2 58.21(3) 3_665 9
Au2 Gd3 Au2 170.39(5) 6 9
Au1 Gd3 Sn4 108.54(3) . 10_556
Au2 Gd3 Sn4 87.62(4) 2 10_556
Au2 Gd3 Sn4 52.84(2) 11_556 10_556
Au2 Gd3 Sn4 114.86(4) 10_556 10_556
Au2 Gd3 Sn4 166.54(5) . 10_556
Au2 Gd3 Sn4 51.52(2) 12_666 10_556
Au2 Gd3 Sn4 84.79(4) 3_665 10_556
Au2 Gd3 Sn4 51.85(3) 6 10_556
Au2 Gd3 Sn4 123.33(5) 9 10_556
Au1 Gd3 Sn4 108.55(3) . .
Au2 Gd3 Sn4 52.84(2) 2 .
Au2 Gd3 Sn4 87.62(4) 11_556 .
Au2 Gd3 Sn4 166.54(5) 10_556 .
Au2 Gd3 Sn4 114.86(4) . .
Au2 Gd3 Sn4 84.79(4) 12_666 .
Au2 Gd3 Sn4 51.52(2) 3_665 .
Au2 Gd3 Sn4 123.33(5) 6 .
Au2 Gd3 Sn4 51.85(3) 9 .
Sn4 Gd3 Sn4 71.70(7) 10_556 .
Au1 Gd3 Sn5 110.42(3) . .
Au2 Gd3 Sn5 53.61(2) 2 .
Au2 Gd3 Sn5 93.42(4) 11_556 .
Au2 Gd3 Sn5 92.42(4) 10_556 .
Au2 Gd3 Sn5 53.23(2) . .
Au2 Gd3 Sn5 162.58(3) 12_666 .
Au2 Gd3 Sn5 109.72(3) 3_665 .
Au2 Gd3 Sn5 137.57(4) 6 .
Au2 Gd3 Sn5 51.94(2) 9 .
Sn4 Gd3 Sn5 140.19(5) 10_556 .
Sn4 Gd3 Sn5 88.40(3) . .
Au1 Sn4 Au2 100.16(4) 7_665 1_565
Au1 Sn4 Au2 100.16(4) 7_665 2
Au2 Sn4 Au2 116.96(2) 1_565 2
Au1 Sn4 Au2 100.16(4) 7_665 3_665
Au2 Sn4 Au2 116.96(2) 1_565 3_665
Au2 Sn4 Au2 116.96(2) 2 3_665
Au1 Sn4 Au2 63.25(4) 7_665 8_565
Au2 Sn4 Au2 71.25(3) 1_565 8_565
Au2 Sn4 Au2 66.58(3) 2 8_565
Au2 Sn4 Au2 163.19(7) 3_665 8_565
Au1 Sn4 Au2 63.25(4) 7_665 7_665
Au2 Sn4 Au2 66.58(3) 1_565 7_665
Au2 Sn4 Au2 163.19(7) 2 7_665
Au2 Sn4 Au2 71.24(3) 3_665 7_665
Au2 Sn4 Au2 101.31(5) 8_565 7_665
Au1 Sn4 Au2 63.25(4) 7_665 9
Au2 Sn4 Au2 163.19(7) 1_565 9
Au2 Sn4 Au2 71.24(3) 2 9
Au2 Sn4 Au2 66.58(3) 3_665 9
Au2 Sn4 Au2 101.31(5) 8_565 9
Au2 Sn4 Au2 101.31(5) 7_665 9
Au1 Sn4 Gd3 125.85(3) 7_665 2_665
Au2 Sn4 Gd3 61.78(3) 1_565 2_665
Au2 Sn4 Gd3 133.93(7) 2 2_665
Au2 Sn4 Gd3 57.94(3) 3_665 2_665
Au2 Sn4 Gd3 132.96(3) 8_565 2_665
Au2 Sn4 Gd3 62.80(3) 7_665 2_665
Au2 Sn4 Gd3 124.51(3) 9 2_665
Au1 Sn4 Gd3 125.85(3) 7_665 3_565
Au2 Sn4 Gd3 57.94(3) 1_565 3_565
Au2 Sn4 Gd3 61.78(3) 2 3_565
Au2 Sn4 Gd3 133.93(7) 3_665 3_565
Au2 Sn4 Gd3 62.80(3) 8_565 3_565
Au2 Sn4 Gd3 124.51(3) 7_665 3_565
Au2 Sn4 Gd3 132.96(3) 9 3_565
Gd3 Sn4 Gd3 89.17(5) 2_665 3_565
Au1 Sn4 Gd3 125.85(3) 7_665 .
Au2 Sn4 Gd3 133.93(7) 1_565 .
Au2 Sn4 Gd3 57.94(3) 2 .
Au2 Sn4 Gd3 61.78(3) 3_665 .
Au2 Sn4 Gd3 124.51(3) 8_565 .
Au2 Sn4 Gd3 132.96(3) 7_665 .
Au2 Sn4 Gd3 62.80(3) 9 .
Gd3 Sn4 Gd3 89.17(5) 2_665 .
Gd3 Sn4 Gd3 89.17(5) 3_565 .
Au2 Sn5 Au2 68.881(14) . 9
Au2 Sn5 Au2 111.119(14) . 3
Au2 Sn5 Au2 180.00(3) 9 3
Au2 Sn5 Au2 180.0 . 7
Au2 Sn5 Au2 111.119(14) 9 7
Au2 Sn5 Au2 68.881(14) 3 7
Au2 Sn5 Au2 111.120(14) . 2
Au2 Sn5 Au2 68.881(14) 9 2
Au2 Sn5 Au2 111.119(14) 3 2
Au2 Sn5 Au2 68.881(14) 7 2
Au2 Sn5 Au2 68.880(14) . 8
Au2 Sn5 Au2 111.119(14) 9 8
Au2 Sn5 Au2 68.881(14) 3 8
Au2 Sn5 Au2 111.119(14) 7 8
Au2 Sn5 Au2 180.00(3) 2 8
Au2 Sn5 Gd3 56.76(3) . .
Au2 Sn5 Gd3 60.59(3) 9 .
Au2 Sn5 Gd3 119.41(3) 3 .
Au2 Sn5 Gd3 123.24(3) 7 .
Au2 Sn5 Gd3 55.59(3) 2 .
Au2 Sn5 Gd3 124.41(3) 8 .
Au2 Sn5 Gd3 123.24(3) . 7
Au2 Sn5 Gd3 119.41(3) 9 7
Au2 Sn5 Gd3 60.59(3) 3 7
Au2 Sn5 Gd3 56.76(3) 7 7
Au2 Sn5 Gd3 124.41(3) 2 7
Au2 Sn5 Gd3 55.59(3) 8 7
Gd3 Sn5 Gd3 180.0 . 7
Au2 Sn5 Gd3 124.41(3) . 9
Au2 Sn5 Gd3 56.76(3) 9 9
Au2 Sn5 Gd3 123.24(3) 3 9
Au2 Sn5 Gd3 55.59(3) 7 9
Au2 Sn5 Gd3 60.59(3) 2 9
Au2 Sn5 Gd3 119.41(3) 8 9
Gd3 Sn5 Gd3 101.12(3) . 9
Gd3 Sn5 Gd3 78.88(3) 7 9
Au2 Sn5 Gd3 119.41(3) . 2
Au2 Sn5 Gd3 124.41(3) 9 2
Au2 Sn5 Gd3 55.59(3) 3 2
Au2 Sn5 Gd3 60.59(3) 7 2
Au2 Sn5 Gd3 56.76(3) 2 2
Au2 Sn5 Gd3 123.24(3) 8 2
Gd3 Sn5 Gd3 78.88(3) . 2
Gd3 Sn5 Gd3 101.12(3) 7 2
Gd3 Sn5 Gd3 101.12(3) 9 2
Au2 Sn5 Gd3 60.59(3) . 8
Au2 Sn5 Gd3 55.59(3) 9 8
Au2 Sn5 Gd3 124.41(3) 3 8
Au2 Sn5 Gd3 119.41(3) 7 8
Au2 Sn5 Gd3 123.24(3) 2 8
Au2 Sn5 Gd3 56.76(3) 8 8
Gd3 Sn5 Gd3 101.12(3) . 8
Gd3 Sn5 Gd3 78.88(3) 7 8
Gd3 Sn5 Gd3 78.88(3) 9 8
Gd3 Sn5 Gd3 180.0 2 8
Au2 Sn5 Gd3 55.59(3) . 3
Au2 Sn5 Gd3 123.24(3) 9 3
Au2 Sn5 Gd3 56.76(3) 3 3
Au2 Sn5 Gd3 124.41(3) 7 3
Au2 Sn5 Gd3 119.41(3) 2 3
Au2 Sn5 Gd3 60.59(3) 8 3
Gd3 Sn5 Gd3 78.88(3) . 3
Gd3 Sn5 Gd3 101.12(3) 7 3
Gd3 Sn5 Gd3 180.00(4) 9 3
Gd3 Sn5 Gd3 78.88(3) 2 3
Gd3 Sn5 Gd3 101.12(3) 8 3

loop_
_geom_bond_atom_site_label_1
_geom_bond_atom_site_label_2
_geom_bond_distance
_geom_bond_site_symmetry_2
Au1 Sn4 2.753(2) 4_665
Au1 Sn4 2.753(2) 7_665
Au1 Gd3 2.9554(16) 2_655
Au1 Gd3 2.9555(16) 3_665
Au1 Gd3 2.9554(16) .
Au1 Au2 2.9599(10) 11_656
Au1 Au2 2.9599(10) 2_655
Au1 Au2 2.9599(10) 10_556
Au1 Au2 2.9599(10) 12_666
Au1 Au2 2.9599(10) 3_665
Au1 Au2 2.9599(10) .
Au2 Sn4 2.8451(12) 1_545
Au2 Sn4 2.8879(14) 7_665
Au2 Au2 2.9059(16) 10_556
Au2 Sn5 2.9523(12) .
Au2 Gd3 3.0254(16) 3
Au2 Gd3 3.0824(17) .
Au2 Au2 3.1468(17) 7_655
Au2 Gd3 3.2021(17) 2_655
Au2 Gd3 3.2663(12) 8
Au2 Au2 3.3393(13) 8
Au2 Au2 3.3393(13) 9
Gd3 Au2 3.0255(16) 2
Gd3 Au2 3.0255(16) 11_556
Gd3 Au2 3.0824(17) 10_556
Gd3 Au2 3.2021(17) 12_666
Gd3 Au2 3.2021(17) 3_665
Gd3 Au2 3.2663(12) 6
Gd3 Au2 3.2663(12) 9
Gd3 Sn4 3.3378(17) 10_556
Gd3 Sn4 3.3379(17) .
Gd3 Sn5 3.4632(12) .
Sn4 Au1 2.753(2) 7_665
Sn4 Au2 2.8451(12) 1_565
Sn4 Au2 2.8451(12) 2
Sn4 Au2 2.8451(12) 3_665
Sn4 Au2 2.8879(14) 8_565
Sn4 Au2 2.8879(14) 7_665
Sn4 Au2 2.8879(14) 9
Sn4 Gd3 3.3379(17) 2_665
Sn4 Gd3 3.3379(17) 3_565
Sn5 Au2 2.9523(12) 9
Sn5 Au2 2.9523(12) 3
Sn5 Au2 2.9523(12) 7
Sn5 Au2 2.9523(12) 2
Sn5 Au2 2.9523(12) 8
Sn5 Gd3 3.4632(12) 7
Sn5 Gd3 3.4632(12) 9
Sn5 Gd3 3.4632(12) 2
Sn5 Gd3 3.4632(12) 8
Sn5 Gd3 3.4632(12) 3
